data_2022100
loop_
_publ_author_name
'Pannach, Melanie'
'Paschke, Iris'
'Schmidt, Horst'
'Freyer, Daniela'
'Voigt, Wolfgang'

_publ_section_title
;
 Crystallization of metastable monoclinic carnallite,
 KCl&#x00B7;MgCl~2~&#x00B7;6H~2~O: missing structural link in the
 carnallite family
;
_journal_coeditor_code UK3195
_journal_issue 5
_journal_name_full 'Acta Crystallographica Section C'
_journal_page_first 507
_journal_page_last 512
_journal_paper_doi 10.1107/S2053229620005197
_journal_volume 76
_journal_year 2020
_chemical_formula_iupac 'K Cl, Mg Cl2, 6H2 O'
_chemical_formula_moiety 'H12 Mg O6, 3(Cl), K'
_chemical_formula_sum 'Cl3 H12 K Mg O6'
_chemical_formula_weight 277.86
_chemical_name_common 'potassium carnallite'
_chemical_name_systematic 'Potassium chloride magnesium dichloride hexahydrate'
_space_group_crystal_system monoclinic
_space_group_IT_number 15
_space_group_name_Hall '-C 2yc'
_space_group_name_H-M_alt 'C 1 2/c 1'
_atom_sites_solution_hydrogens difmap
_audit_creation_method SHELXL-2016/6
_cell_angle_alpha 90
_cell_angle_beta 90.06(2)
_cell_angle_gamma 90
_cell_formula_units_Z 4
_cell_length_a 9.251(2)
_cell_length_b 9.516(2)
_cell_length_c 13.217(4)
_cell_measurement_reflns_used 3875
_cell_measurement_temperature 200
_cell_measurement_theta_max 27.39
_cell_measurement_theta_min 3.11
_cell_volume 1163.5(5)
_computing_cell_refinement
;
X-AREA (Stoe & Cie, 2002)
;
_computing_data_collection
;
X-AREA (Stoe & Cie, 2002)
;
_computing_data_reduction
;
X-RED32 (Stoe & Cie, 2002)
;
_computing_molecular_graphics '<b>Please provide program name</b>'
_computing_publication_material
;
SHELXL2016 (Sheldrick, 2015b)
;
_computing_structure_refinement
;
SHELXL2016 (Sheldrick, 2015b)
;
_computing_structure_solution
;
SHELXT (Sheldrick, 2015a)
;
_diffrn_ambient_temperature 200
_diffrn_detector 'image plate (34 cm diameter)'
_diffrn_detector_area_resol_mean 6.67
_diffrn_measured_fraction_theta_full 0.999
_diffrn_measured_fraction_theta_max 0.999
_diffrn_measurement_device '2-circle goniometer'
_diffrn_measurement_device_type 'Stoe IPDS 2T'
_diffrn_measurement_method 'rotation method'
_diffrn_radiation_monochromator 'plane graphite'
_diffrn_radiation_type 'Mo K\a'
_diffrn_radiation_wavelength 0.71073
_diffrn_reflns_av_R_equivalents 0.0458
_diffrn_reflns_av_unetI/netI 0.0146
_diffrn_reflns_limit_h_max 11
_diffrn_reflns_limit_h_min -12
_diffrn_reflns_limit_k_max 12
_diffrn_reflns_limit_k_min -12
_diffrn_reflns_limit_l_max 17
_diffrn_reflns_limit_l_min -17
_diffrn_reflns_number 1341
_diffrn_reflns_theta_full 25.242
_diffrn_reflns_theta_max 27.499
_diffrn_reflns_theta_min 3.071
_diffrn_source 'sealed X-ray tube, 12 x 0.4 mm long-fine focus'
_diffrn_source_current 40
_diffrn_source_power 2.000
_diffrn_source_voltage 50
_exptl_absorpt_coefficient_mu 1.186
_exptl_absorpt_correction_T_max 0.9830
_exptl_absorpt_correction_T_min 0.6654
_exptl_absorpt_correction_type integration
_exptl_absorpt_process_details
;
Coppens (1970)
;
_exptl_crystal_colour colorless
_exptl_crystal_density_diffrn 1.586
_exptl_crystal_description 'square planar crystals'
_exptl_crystal_F_000 568
_exptl_crystal_size_max 0.3
_exptl_crystal_size_mid 0.26
_exptl_crystal_size_min 0.06
_refine_diff_density_max 0.253
_refine_diff_density_min -0.492
_refine_ls_extinction_method none
_refine_ls_goodness_of_fit_ref 1.206
_refine_ls_hydrogen_treatment refall
_refine_ls_matrix_type full
_refine_ls_number_parameters 78
_refine_ls_number_reflns 1341
_refine_ls_number_restraints 0
_refine_ls_restrained_S_all 1.206
_refine_ls_R_factor_all 0.0450
_refine_ls_R_factor_gt 0.0347
_refine_ls_shift/su_max 0.000
_refine_ls_shift/su_mean 0.000
_refine_ls_structure_factor_coef Fsqd
_refine_ls_weighting_details 'w=1/[\s^2^(Fo^2^)+(0.0379P)^2^+1.1854P] where P=(Fo^2^+2Fc^2^)/3'
_refine_ls_weighting_scheme calc
_refine_ls_wR_factor_gt 0.0882
_refine_ls_wR_factor_ref 0.0961
_reflns_number_gt 1096
_reflns_number_total 1341
_reflns_threshold_expression 'I > 2\s(I)'
_cod_data_source_file uk3195sup1.cif
_cod_data_source_block I
_cod_original_cell_volume 1163.6(5)
_cod_original_sg_symbol_H-M 'C 2/c'
_cod_database_code 2022100
_shelx_space_group_comment
;
The symmetry employed for this shelxl refinement is uniquely defined
by the following loop, which should always be used as a source of
symmetry information in preference to the above space-group names.
They are only intended as comments.
;

loop_
_space_group_symop_operation_xyz
'x, y, z'
'-x, y, -z+1/2'
'x+1/2, y+1/2, z'
'-x+1/2, y+1/2, -z+1/2'
'-x, -y, -z'
'x, -y, z-1/2'
'-x+1/2, -y+1/2, -z'
'x+1/2, -y+1/2, z-1/2'

loop_
_atom_site_type_symbol
_atom_site_label
_atom_site_fract_x
_atom_site_fract_y
_atom_site_fract_z
_atom_site_U_iso_or_equiv
_atom_site_adp_type
_atom_site_calc_flag
_atom_site_occupancy
_atom_site_disorder_assembly
_atom_site_disorder_group
Cl Cl1 0.25176(6) 0.73516(6) 0.25262(3) 0.03176(18) Uani d 1 . .
Cl Cl2 0.000000 1.000000 0.000000 0.0309(2) Uani d 1 . .
K K1 0.000000 0.99572(8) 0.250000 0.0388(2) Uani d 1 . .
Mg Mg1 1.000000 0.500000 0.500000 0.0183(2) Uani d 1 . .
O O1 0.81961(18) 0.60403(19) 0.54985(13) 0.0335(4) Uani d 1 . .
H H1A 0.746(4) 0.584(4) 0.532(2) 0.044(8) Uiso d 1 . .
H H1B 0.812(4) 0.648(4) 0.602(3) 0.068(11) Uiso d 1 . .
O O2 0.9116(2) 0.48620(18) 0.35828(12) 0.0336(4) Uani d 1 . .
H H2A 0.875(3) 0.412(4) 0.331(2) 0.052(9) Uiso d 1 . .
H H2B 0.883(3) 0.563(4) 0.326(2) 0.051(9) Uiso d 1 . .
O O3 0.90679(19) 0.31231(17) 0.53761(13) 0.0336(4) Uani d 1 . .
H H3A 0.854(3) 0.306(3) 0.588(2) 0.046(8) Uiso d 1 . .
H H3B 0.937(3) 0.235(4) 0.524(2) 0.045(8) Uiso d 1 . .

loop_
_atom_site_aniso_label
_atom_site_aniso_U_11
_atom_site_aniso_U_22
_atom_site_aniso_U_33
_atom_site_aniso_U_12
_atom_site_aniso_U_13
_atom_site_aniso_U_23
Cl1 0.0418(3) 0.0305(3) 0.0230(3) -0.0097(2) 0.0006(2) -0.00064(17)
Cl2 0.0271(4) 0.0242(4) 0.0415(4) -0.0009(2) 0.0001(3) 0.0059(3)
K1 0.0405(4) 0.0393(4) 0.0365(4) 0.000 0.0008(3) 0.000
Mg1 0.0200(4) 0.0179(4) 0.0168(4) -0.0002(3) 0.0003(3) -0.0011(3)
O1 0.0239(8) 0.0403(9) 0.0364(9) 0.0042(7) -0.0002(6) -0.0144(7)
O2 0.0491(10) 0.0260(8) 0.0256(8) 0.0008(7) -0.0129(7) -0.0017(6)
O3 0.0435(10) 0.0201(8) 0.0373(9) -0.0042(6) 0.0146(7) -0.0009(6)

loop_
_atom_type_symbol
_atom_type_description
_atom_type_scat_dispersion_real
_atom_type_scat_dispersion_imag
_atom_type_scat_source
Mg Mg 0.0486 0.0363 'International Tables Vol C Tables 4.2.6.8 and 6.1.1.4'
Cl Cl 0.1484 0.1585 'International Tables Vol C Tables 4.2.6.8 and 6.1.1.4'
O O 0.0106 0.0060 'International Tables Vol C Tables 4.2.6.8 and 6.1.1.4'
K K 0.2009 0.2494 'International Tables Vol C Tables 4.2.6.8 and 6.1.1.4'
H H 0.0000 0.0000 'International Tables Vol C Tables 4.2.6.8 and 6.1.1.4'

loop_
_exptl_crystal_face_index_h
_exptl_crystal_face_index_k
_exptl_crystal_face_index_l
_exptl_crystal_face_perp_dist
30 -3 1 0.1027
7 -30 2 0.0194
2 -10 -1 0.0215
2 15 -1 0.0313
3 30 1 0.0168
-2 -15 1 0.0235
-30 -1 -27 0.1349
-2 15 -1 0.0177
-2 15 0 0.0099
-30 1 11 0.1124

loop_
_geom_angle_atom_site_label_1
_geom_angle_atom_site_label_2
_geom_angle_atom_site_label_3
_geom_angle_site_symmetry_1
_geom_angle_site_symmetry_3
_geom_angle
_geom_angle_publ_flag
K1 Cl1 K1 3_545 . 177.65(2) ?
K1 Cl2 K1 . 5_575 180.0 ?
Cl1 K1 Cl1 4 3_455 90.45(3) ?
Cl1 K1 Cl2 4 2 90.16(2) ?
Cl1 K1 Cl2 3_455 2 88.848(19) ?
Cl1 K1 Cl2 4 . 88.848(19) ?
Cl1 K1 Cl2 3_455 . 90.16(2) ?
Cl2 K1 Cl2 2 . 178.59(3) ?
Cl1 K1 Cl1 4 2 177.65(2) ?
Cl1 K1 Cl1 3_455 2 91.58(2) ?
Cl2 K1 Cl1 2 2 91.057(19) ?
Cl2 K1 Cl1 . 2 89.972(19) ?
Cl1 K1 Cl1 4 . 91.58(2) ?
Cl1 K1 Cl1 3_455 . 177.65(2) ?
Cl2 K1 Cl1 2 . 89.972(19) ?
Cl2 K1 Cl1 . . 91.057(19) ?
Cl1 K1 Cl1 2 . 86.42(3) ?
O3 Mg1 O3 5_766 . 180.0 ?
O3 Mg1 O2 5_766 . 90.10(7) ?
O3 Mg1 O2 . . 89.90(7) ?
O3 Mg1 O2 5_766 5_766 89.90(7) ?
O3 Mg1 O2 . 5_766 90.10(7) ?
O2 Mg1 O2 . 5_766 180.0 ?
O3 Mg1 O1 5_766 . 89.99(7) ?
O3 Mg1 O1 . . 90.01(7) ?
O2 Mg1 O1 . . 90.04(7) ?
O2 Mg1 O1 5_766 . 89.97(7) ?
O3 Mg1 O1 5_766 5_766 90.01(7) ?
O3 Mg1 O1 . 5_766 89.99(7) ?
O2 Mg1 O1 . 5_766 89.96(7) ?
O2 Mg1 O1 5_766 5_766 90.04(7) ?
O1 Mg1 O1 . 5_766 180.0 ?

loop_
_geom_bond_atom_site_label_1
_geom_bond_atom_site_label_2
_geom_bond_site_symmetry_2
_geom_bond_distance
_geom_bond_publ_flag
Cl1 K1 3_545 3.2353(10) ?
Cl1 K1 . 3.4020(10) ?
Cl2 K1 . 3.3046(9) ?
Cl2 K1 5_575 3.3046(9) ?
Mg1 O3 5_766 2.0450(16) ?
Mg1 O3 . 2.0450(16) ?
Mg1 O2 . 2.0473(16) ?
Mg1 O2 5_766 2.0473(16) ?
Mg1 O1 . 2.0497(16) ?
Mg1 O1 5_766 2.0497(16) ?

loop_
_geom_hbond_atom_site_label_D
_geom_hbond_atom_site_label_H
_geom_hbond_atom_site_label_A
_geom_hbond_site_symmetry_A
_geom_hbond_distance_DH
_geom_hbond_distance_HA
_geom_hbond_distance_DA
_geom_hbond_angle_DHA
_geom_hbond_publ_flag
O3 H3B Cl2 2_645 0.81(3) 2.34(3) 3.1345(18) 172(3) yes
O3 H3A Cl1 5_666 0.82(3) 2.36(3) 3.1703(19) 167(3) yes
O2 H2B Cl1 2_655 0.89(4) 2.31(4) 3.1689(18) 164(3) yes
O2 H2A Cl1 3_545 0.86(4) 2.28(4) 3.1369(18) 172(3) yes
O1 H1B Cl1 8_566 0.81(4) 2.35(4) 3.1500(18) 171(4) yes
O1 H1A Cl2 4_545 0.75(3) 2.44(3) 3.1863(19) 171(3) yes
O3 H3B Cl2 2_645 0.81(3) 2.34(3) 3.1345(18) 172(3) no
O3 H3A Cl1 5_666 0.82(3) 2.36(3) 3.1703(19) 167(3) no
O2 H2B Cl1 2_655 0.89(4) 2.31(4) 3.1689(18) 164(3) no
O2 H2A Cl1 3_545 0.86(4) 2.28(4) 3.1369(18) 172(3) no
O1 H1B Cl1 8_566 0.81(4) 2.35(4) 3.1500(18) 171(4) no
O1 H1A Cl2 4_545 0.75(3) 2.44(3) 3.1863(19) 171(3) no
O3 H3B Cl2 2_645 0.81(3) 2.34(3) 3.1345(18) 172(3) no
O3 H3A Cl1 5_666 0.82(3) 2.36(3) 3.1703(19) 167(3) no
O2 H2B Cl1 2_655 0.89(4) 2.31(4) 3.1689(18) 164(3) no
O2 H2A Cl1 3_545 0.86(4) 2.28(4) 3.1369(18) 172(3) no
O1 H1B Cl1 8_566 0.81(4) 2.35(4) 3.1500(18) 171(4) no
O1 H1A Cl2 4_545 0.75(3) 2.44(3) 3.1863(19) 171(3) no
O3 H3B Cl2 2_645 0.81(3) 2.34(3) 3.1345(18) 172(3) no
O3 H3A Cl1 5_666 0.82(3) 2.36(3) 3.1703(19) 167(3) no
O2 H2B Cl1 2_655 0.89(4) 2.31(4) 3.1689(18) 164(3) no
O2 H2A Cl1 3_545 0.86(4) 2.28(4) 3.1369(18) 172(3) no
O1 H1B Cl1 8_566 0.81(4) 2.35(4) 3.1500(18) 171(4) no
O1 H1A Cl2 4_545 0.75(3) 2.44(3) 3.1863(19) 171(3) no
O1 H1A Cl2 4_545 0.75(3) 2.44(3) 3.1863(19) 171(3) no
O1 H1B Cl1 8_566 0.81(4) 2.35(4) 3.1500(18) 171(4) no
O2 H2A Cl1 3_545 0.86(4) 2.28(4) 3.1369(18) 172(3) no
O2 H2B Cl1 2_655 0.89(4) 2.31(4) 3.1689(18) 164(3) no
O3 H3A Cl1 5_666 0.82(3) 2.36(3) 3.1703(19) 167(3) no
O3 H3B Cl2 2_645 0.81(3) 2.34(3) 3.1345(18) 172(3) no
O1 H1A Cl2 4_545 0.75(3) 2.44(3) 3.1863(19) 171(3) no
O1 H1B Cl1 8_566 0.81(4) 2.35(4) 3.1500(18) 171(4) no
O2 H2A Cl1 3_545 0.86(4) 2.28(4) 3.1369(18) 172(3) no
O2 H2B Cl1 2_655 0.89(4) 2.31(4) 3.1689(18) 164(3) no
O3 H3A Cl1 5_666 0.82(3) 2.36(3) 3.1703(19) 167(3) no
O3 H3B Cl2 2_645 0.81(3) 2.34(3) 3.1345(18) 172(3) no
O1 H1A Cl2 4_545 0.75(3) 2.44(3) 3.1863(19) 171(3) no
O1 H1B Cl1 8_566 0.81(4) 2.35(4) 3.1500(18) 171(4) no
O2 H2A Cl1 3_545 0.86(4) 2.28(4) 3.1369(18) 172(3) no
O2 H2B Cl1 2_655 0.89(4) 2.31(4) 3.1689(18) 164(3) no
O3 H3A Cl1 5_666 0.82(3) 2.36(3) 3.1703(19) 167(3) no
O3 H3B Cl2 2_645 0.81(3) 2.34(3) 3.1345(18) 172(3) no
O1 H1A Cl2 4_545 0.75(3) 2.44(3) 3.1863(19) 171(3) no
O1 H1B Cl1 8_566 0.81(4) 2.35(4) 3.1500(18) 171(4) no
O2 H2A Cl1 3_545 0.86(4) 2.28(4) 3.1369(18) 172(3) no
O2 H2B Cl1 2_655 0.89(4) 2.31(4) 3.1689(18) 164(3) no
O3 H3A Cl1 5_666 0.82(3) 2.36(3) 3.1703(19) 167(3) no
O3 H3B Cl2 2_645 0.81(3) 2.34(3) 3.1345(18) 172(3) no

_cod_database_fobs_code 2022100
